data_4111295
loop_
_publ_author_name
'Xi-Sen Wang'
'Shengqian Ma'
'Daofeng Sun'
'Sean Parkin'
'Hong-Cai Zhou'

_publ_section_title
;
 A Mesoporous Metal-Organic Framework with Permanent Porosity
;
_journal_name_full 'Journal of the American Chemical Society'
_journal_page_first 16474
_journal_page_last 16475
_journal_paper_doi 10.1021/ja066616r
_journal_volume 128
_journal_year 2006
_chemical_formula_moiety 'Cu2 (C32 H20 N8 O8) 2(H2 O)'
_chemical_formula_sum 'C32 H20 Cu2 N8 O10'
_chemical_formula_weight 803.64
_chemical_name_common mesoMOF-1
_chemical_name_systematic
; 
 mesoMOF-1
;
_space_group_IT_number 202
_symmetry_cell_setting cubic
_symmetry_space_group_name_Hall '-F 2 2 3'
_symmetry_space_group_name_H-M 'F m -3'
_atom_sites_solution_hydrogens geom
_atom_sites_solution_primary direct
_atom_sites_solution_secondary difmap
_audit_creation_method SHELXL-97
_cell_angle_alpha 90.00
_cell_angle_beta 90.00
_cell_angle_gamma 90.00
_cell_formula_units_Z 24
_cell_length_a 49.6188(8)
_cell_length_b 49.6188(8)
_cell_length_c 49.6188(8)
_cell_measurement_temperature 240(2)
_cell_measurement_theta_max 37.4
_cell_measurement_theta_min 2.5
_cell_volume 122163(3)
_computing_cell_refinement 'Bruker XSCANS'
_computing_data_collection 'Bruker XSCANS'
_computing_data_reduction 'Bruker SHELXTL'
_computing_molecular_graphics 'Bruker SHELXTL'
_computing_publication_material 'Bruker SHELXTL'
_computing_structure_refinement 'SHELXL-97 (Sheldrick, 1997)'
_computing_structure_solution 'SHELXS-97 (Sheldrick, 1990)'
_diffrn_ambient_temperature 240(2)
_diffrn_measured_fraction_theta_full 0.998
_diffrn_measured_fraction_theta_max 0.998
_diffrn_measurement_device_type 'CCD area detector'
_diffrn_measurement_method 'phi and omega scans'
_diffrn_radiation_monochromator graphite
_diffrn_radiation_source 'fine-focus sealed tube'
_diffrn_radiation_type CuK\a
_diffrn_radiation_wavelength 1.54178
_diffrn_reflns_av_R_equivalents 0.2905
_diffrn_reflns_av_sigmaI/netI 0.0664
_diffrn_reflns_limit_h_max 38
_diffrn_reflns_limit_h_min -39
_diffrn_reflns_limit_k_max 22
_diffrn_reflns_limit_k_min -39
_diffrn_reflns_limit_l_max 35
_diffrn_reflns_limit_l_min -39
_diffrn_reflns_number 83327
_diffrn_reflns_theta_full 37.44
_diffrn_reflns_theta_max 37.44
_diffrn_reflns_theta_min 2.52
_diffrn_standards_decay_% none
_exptl_absorpt_coefficient_mu 0.359
_exptl_absorpt_correction_type none
_exptl_crystal_colour BLUE
_exptl_crystal_density_diffrn 0.262
_exptl_crystal_density_meas ?
_exptl_crystal_description BLOCK
_exptl_crystal_F_000 9744
_exptl_crystal_size_max 0.40
_exptl_crystal_size_mid 0.32
_exptl_crystal_size_min 0.28
_refine_diff_density_max 0.217
_refine_diff_density_min -0.388
_refine_diff_density_rms 0.032
_refine_ls_extinction_method none
_refine_ls_goodness_of_fit_ref 1.036
_refine_ls_hydrogen_treatment mixed
_refine_ls_matrix_type full
_refine_ls_number_parameters 124
_refine_ls_number_reflns 2782
_refine_ls_number_restraints 5
_refine_ls_restrained_S_all 1.036
_refine_ls_R_factor_all 0.0975
_refine_ls_R_factor_gt 0.0912
_refine_ls_shift/su_max 0.000
_refine_ls_shift/su_mean 0.000
_refine_ls_structure_factor_coef Fsqd
_refine_ls_weighting_details 'calc w=1/[\s^2^(Fo^2^)+(0.1561P)^2^+347.0000P] where P=(Fo^2^+2Fc^2^)/3'
_refine_ls_weighting_scheme calc
_refine_ls_wR_factor_gt 0.2558
_refine_ls_wR_factor_ref 0.2630
_reflns_number_gt 2445
_reflns_number_total 2782
_reflns_threshold_expression >2sigma(I)
_cod_data_source_file ja066616rsi20060913_115236.cif
_cod_data_source_block x06035sq
_cod_depositor_comments
;
The following automatic conversions were performed:

'_exptl_crystal_density_meas' value 'none' was changed to '?' - the
value is perceived as not measured.

Automatic conversion script
Id: cif_fix_values 3008 2015-01-20 13:52:24Z robertas 
;
_cod_original_sg_symbol_H-M 'F m -3 m'
_cod_database_code 4111295

loop_
_symmetry_equiv_pos_as_xyz
'x, y, z'
'-x, -y, z'
'-x, y, -z'
'x, -y, -z'
'z, x, y'
'z, -x, -y'
'-z, -x, y'
'-z, x, -y'
'y, z, x'
'-y, z, -x'
'y, -z, -x'
'-y, -z, x'
'x, y+1/2, z+1/2'
'-x, -y+1/2, z+1/2'
'-x, y+1/2, -z+1/2'
'x, -y+1/2, -z+1/2'
'z, x+1/2, y+1/2'
'z, -x+1/2, -y+1/2'
'-z, -x+1/2, y+1/2'
'-z, x+1/2, -y+1/2'
'y, z+1/2, x+1/2'
'-y, z+1/2, -x+1/2'
'y, -z+1/2, -x+1/2'
'-y, -z+1/2, x+1/2'
'x+1/2, y, z+1/2'
'-x+1/2, -y, z+1/2'
'-x+1/2, y, -z+1/2'
'x+1/2, -y, -z+1/2'
'z+1/2, x, y+1/2'
'z+1/2, -x, -y+1/2'
'-z+1/2, -x, y+1/2'
'-z+1/2, x, -y+1/2'
'y+1/2, z, x+1/2'
'-y+1/2, z, -x+1/2'
'y+1/2, -z, -x+1/2'
'-y+1/2, -z, x+1/2'
'x+1/2, y+1/2, z'
'-x+1/2, -y+1/2, z'
'-x+1/2, y+1/2, -z'
'x+1/2, -y+1/2, -z'
'z+1/2, x+1/2, y'
'z+1/2, -x+1/2, -y'
'-z+1/2, -x+1/2, y'
'-z+1/2, x+1/2, -y'
'y+1/2, z+1/2, x'
'-y+1/2, z+1/2, -x'
'y+1/2, -z+1/2, -x'
'-y+1/2, -z+1/2, x'
'-x, -y, -z'
'x, y, -z'
'x, -y, z'
'-x, y, z'
'-z, -x, -y'
'-z, x, y'
'z, x, -y'
'z, -x, y'
'-y, -z, -x'
'y, -z, x'
'-y, z, x'
'y, z, -x'
'-x, -y+1/2, -z+1/2'
'x, y+1/2, -z+1/2'
'x, -y+1/2, z+1/2'
'-x, y+1/2, z+1/2'
'-z, -x+1/2, -y+1/2'
'-z, x+1/2, y+1/2'
'z, x+1/2, -y+1/2'
'z, -x+1/2, y+1/2'
'-y, -z+1/2, -x+1/2'
'y, -z+1/2, x+1/2'
'-y, z+1/2, x+1/2'
'y, z+1/2, -x+1/2'
'-x+1/2, -y, -z+1/2'
'x+1/2, y, -z+1/2'
'x+1/2, -y, z+1/2'
'-x+1/2, y, z+1/2'
'-z+1/2, -x, -y+1/2'
'-z+1/2, x, y+1/2'
'z+1/2, x, -y+1/2'
'z+1/2, -x, y+1/2'
'-y+1/2, -z, -x+1/2'
'y+1/2, -z, x+1/2'
'-y+1/2, z, x+1/2'
'y+1/2, z, -x+1/2'
'-x+1/2, -y+1/2, -z'
'x+1/2, y+1/2, -z'
'x+1/2, -y+1/2, z'
'-x+1/2, y+1/2, z'
'-z+1/2, -x+1/2, -y'
'-z+1/2, x+1/2, y'
'z+1/2, x+1/2, -y'
'z+1/2, -x+1/2, y'
'-y+1/2, -z+1/2, -x'
'y+1/2, -z+1/2, x'
'-y+1/2, z+1/2, x'
'y+1/2, z+1/2, -x'

loop_
_atom_site_label
_atom_site_type_symbol
_atom_site_fract_x
_atom_site_fract_y
_atom_site_fract_z
_atom_site_U_iso_or_equiv
_atom_site_adp_type
_atom_site_occupancy
_atom_site_symmetry_multiplicity
_atom_site_calc_flag
_atom_site_refinement_flags
Cu1 Cu 0.26322(3) 0.0000 0.22685(3) 0.1169(12) Uani 1 2 d S
O1 O 0.23492(14) 0.02611(16) 0.21542(13) 0.145(3) Uani 1 1 d .
O2 O 0.28261(17) 0.0000 0.18776(16) 0.166(3) Uani 1 2 d S
O3 O 0.28323(13) -0.02749(13) 0.24009(15) 0.158(2) Uani 1 1 d .
N1 N 0.1829(2) 0.1416(2) 0.1673(4) 0.207(6) Uani 1 1 d .
N2 N 0.1589(2) 0.1288(2) 0.2035(2) 0.178(3) Uani 1 1 d D
H2 H 0.1448 0.1312 0.2137 0.214 Uiso 1 1 calc R
C1 C 0.1605(5) 0.1484(6) 0.1843(3) 0.197(7) Uani 1 1 d .
C2 C 0.1735(3) 0.1057(3) 0.2120(4) 0.151(6) Uani 1 1 d D
C3 C 0.1912(4) 0.0937(4) 0.1951(3) 0.187(5) Uani 1 1 d D
H3 H 0.1940 0.1013 0.1780 0.224 Uiso 1 1 calc R
C4 C 0.2050(2) 0.0712(4) 0.2017(4) 0.179(4) Uani 1 1 d D
H4 H 0.2164 0.0633 0.1888 0.215 Uiso 1 1 calc R
C5 C 0.2031(3) 0.0591(3) 0.2271(3) 0.141(4) Uani 1 1 d D
C6 C 0.1852(4) 0.0710(3) 0.2423(3) 0.169(5) Uani 1 1 d D
H6 H 0.1822 0.0630 0.2592 0.203 Uiso 1 1 calc R
C7 C 0.1702(3) 0.0938(4) 0.2366(3) 0.201(8) Uani 1 1 d D
H7 H 0.1580 0.1009 0.2493 0.241 Uiso 1 1 calc R
C8 C 0.2205(3) 0.0357(2) 0.2319(3) 0.150(5) Uani 1 1 d D

loop_
_atom_site_aniso_label
_atom_site_aniso_U_11
_atom_site_aniso_U_22
_atom_site_aniso_U_33
_atom_site_aniso_U_23
_atom_site_aniso_U_13
_atom_site_aniso_U_12
Cu1 0.1411(16) 0.0873(15) 0.1223(16) 0.000 0.0467(10) 0.000
O1 0.166(6) 0.129(6) 0.140(6) -0.020(4) 0.016(4) 0.013(4)
O2 0.195(7) 0.146(6) 0.158(6) 0.000 0.036(6) 0.000
O3 0.188(6) 0.138(5) 0.147(5) 0.001(4) 0.016(4) -0.003(4)
N1 0.247(15) 0.165(10) 0.209(12) 0.059(9) -0.025(13) 0.021(8)
N2 0.165(8) 0.188(10) 0.181(9) -0.005(8) 0.037(7) 0.003(8)
C1 0.174(14) 0.25(2) 0.164(11) -0.048(15) 0.047(13) -0.040(14)
C2 0.111(8) 0.151(12) 0.191(16) -0.052(15) 0.009(9) 0.025(7)
C3 0.212(13) 0.172(12) 0.177(13) 0.055(12) -0.009(14) 0.022(10)
C4 0.192(11) 0.166(12) 0.179(16) 0.035(11) 0.011(9) 0.020(10)
C5 0.142(9) 0.138(13) 0.143(13) 0.024(11) 0.019(8) 0.000(11)
C6 0.177(11) 0.133(10) 0.197(15) 0.016(10) -0.007(12) 0.037(8)
C7 0.219(15) 0.26(2) 0.121(10) 0.004(11) 0.053(10) -0.045(15)
C8 0.188(11) 0.054(8) 0.209(18) 0.031(9) -0.028(11) 0.039(8)

loop_
_atom_type_symbol
_atom_type_description
_atom_type_scat_dispersion_real
_atom_type_scat_dispersion_imag
_atom_type_scat_source
C C 0.0181 0.0091 'International Tables Vol C Tables 4.2.6.8 and 6.1.1.4'
H H 0.0000 0.0000 'International Tables Vol C Tables 4.2.6.8 and 6.1.1.4'
N N 0.0311 0.0180 'International Tables Vol C Tables 4.2.6.8 and 6.1.1.4'
O O 0.0492 0.0322 'International Tables Vol C Tables 4.2.6.8 and 6.1.1.4'
Cu Cu -1.9646 0.5888 'International Tables Vol C Tables 4.2.6.8 and 6.1.1.4'

loop_
_geom_angle_atom_site_label_1
_geom_angle_atom_site_label_2
_geom_angle_atom_site_label_3
_geom_angle
_geom_angle_site_symmetry_1
_geom_angle_site_symmetry_3
O3 Cu1 O3 97.8(4) . 51
O3 Cu1 O1 90.0(2) . 51
O3 Cu1 O1 168.3(3) 51 51
O3 Cu1 O1 168.3(3) . .
O3 Cu1 O1 90.0(2) 51 .
O1 Cu1 O1 81.1(4) 51 .
O3 Cu1 O2 94.7(3) . .
O3 Cu1 O2 94.7(3) 51 .
O1 Cu1 O2 93.3(3) 51 .
O1 Cu1 O2 93.3(3) . .
O3 Cu1 Cu1 87.5(2) . 73
O3 Cu1 Cu1 87.5(2) 51 73
O1 Cu1 Cu1 84.13(19) 51 73
O1 Cu1 Cu1 84.13(19) . 73
O2 Cu1 Cu1 176.7(3) . 73
C8 O1 Cu1 119.4(8) . .
C8 O3 Cu1 119.1(6) 73 .
C1 N1 C1 107(2) 5 .
C1 N2 C2 138.8(17) . .
C1 N2 H2 110.6 . .
C2 N2 H2 110.6 . .
N1 C1 N2 120(2) 9 .
N1 C1 N1 133(2) 9 .
N2 C1 N1 107(3) . .
C3 C2 C7 116.3(14) . .
C3 C2 N2 120.3(19) . .
C7 C2 N2 123.3(19) . .
C2 C3 C4 122.9(13) . .
C2 C3 H3 118.6 . .
C4 C3 H3 118.6 . .
C3 C4 C5 122.6(12) . .
C3 C4 H4 118.7 . .
C5 C4 H4 118.7 . .
C6 C5 C4 112.1(13) . .
C6 C5 C8 131.5(15) . .
C4 C5 C8 116.5(17) . .
C5 C6 C7 128.1(15) . .
C5 C6 H6 116.0 . .
C7 C6 H6 116.0 . .
C2 C7 C6 117.9(14) . .
C2 C7 H7 121.0 . .
C6 C7 H7 121.0 . .
O1 C8 O3 128.2(10) . 73
O1 C8 C5 124.2(12) . .
O3 C8 C5 107.6(12) 73 .

loop_
_geom_bond_atom_site_label_1
_geom_bond_atom_site_label_2
_geom_bond_distance
_geom_bond_site_symmetry_2
Cu1 O3 1.811(8) .
Cu1 O3 1.811(8) 51
Cu1 O1 1.993(9) 51
Cu1 O1 1.993(9) .
Cu1 O2 2.165(8) .
Cu1 Cu1 2.646(2) 73
O1 C8 1.186(12) .
O3 C8 1.462(13) 73
N1 C1 1.33(2) 5
N1 C1 1.434(17) .
N2 C1 1.36(2) .
N2 C2 1.420(13) .
N2 H2 0.8700 .
C1 N1 1.33(2) 9
C2 C3 1.350(15) .
C2 C7 1.368(14) .
C3 C4 1.353(13) .
C3 H3 0.9400 .
C4 C5 1.393(14) .
C4 H4 0.9400 .
C5 C6 1.306(14) .
C5 C8 1.466(16) .
C6 C7 1.385(15) .
C6 H6 0.9400 .
C7 H7 0.9400 .
C8 O3 1.462(13) 73

loop_
_geom_torsion_atom_site_label_1
_geom_torsion_atom_site_label_2
_geom_torsion_atom_site_label_3
_geom_torsion_atom_site_label_4
_geom_torsion
_geom_torsion_site_symmetry_1
_geom_torsion_site_symmetry_4
O3 Cu1 O1 C8 56.6(17) . .
O3 Cu1 O1 C8 -75.4(8) 51 .
O1 Cu1 O1 C8 97.1(8) 51 .
O2 Cu1 O1 C8 -170.0(8) . .
Cu1 Cu1 O1 C8 12.1(7) 73 .
O3 Cu1 O3 C8 81.2(7) 51 73
O1 Cu1 O3 C8 -90.1(6) 51 73
O1 Cu1 O3 C8 -50.2(15) . 73
O2 Cu1 O3 C8 176.5(6) . 73
Cu1 Cu1 O3 C8 -6.0(6) 73 73
C2 N2 C1 N1 179.2(10) . 9
C2 N2 C1 N1 4.5(17) . .
C1 N1 C1 N1 6(3) 5 9
C1 N1 C1 N2 179.3(6) 5 .
C1 N2 C2 C3 -19.1(15) . .
C1 N2 C2 C7 163.0(13) . .
C7 C2 C3 C4 0.0(14) . .
N2 C2 C3 C4 -178.0(8) . .
C2 C3 C4 C5 -3.0(16) . .
C3 C4 C5 C6 4.7(15) . .
C3 C4 C5 C8 -176.7(9) . .
C4 C5 C6 C7 -4.0(17) . .
C8 C5 C6 C7 177.6(10) . .
C3 C2 C7 C6 0.9(14) . .
N2 C2 C7 C6 178.8(8) . .
C5 C6 C7 C2 1.4(18) . .
Cu1 O1 C8 O3 -12.5(14) . 73
Cu1 O1 C8 C5 166.0(7) . .
C6 C5 C8 O1 175.6(11) . .
C4 C5 C8 O1 -2.8(15) . .
C6 C5 C8 O3 -5.7(15) . 73
C4 C5 C8 O3 176.0(8) . 73
